data_4020066
loop_
_publ_author_name
'Narayan S. Karunjule'
'Shankar D. Markad'
'Tarun Sharma'
'Sushma G. Sabharwal'
'Vedavati G. Puranik'
'Dilip D. Dhavale'

_journal_name_full 'Journal of Organic Chemistry'
_journal_page_first 1356
_journal_page_last 1363
_journal_paper_doi 10.1021/jo048176x
_journal_volume 70
_journal_year 2005
_chemical_formula_moiety 'C32 H37 N O8 S'
_chemical_formula_sum 'C32 H37 N O8 S'
_chemical_formula_weight 595.69
_chemical_name_common Isoxazolidine
_space_group_IT_number 4
_symmetry_cell_setting monoclinic
_symmetry_space_group_name_Hall 'P 2yb'
_symmetry_space_group_name_H-M 'P 1 21 1'
_atom_sites_solution_hydrogens geom
_atom_sites_solution_primary direct
_atom_sites_solution_secondary difmap
_cell_angle_alpha 90.00
_cell_angle_beta 98.045(5)
_cell_angle_gamma 90.00
_cell_formula_units_Z 2
_cell_length_a 6.0773(14)
_cell_length_b 18.504(4)
_cell_length_c 13.822(3)
_cell_measurement_reflns_used 1405
_cell_measurement_temperature 293(2)
_cell_measurement_theta_max 18.48
_cell_measurement_theta_min 2.63
_cell_volume 1539.0(6)
_diffrn_ambient_temperature 293(2)
_diffrn_detector_area_resol_mean ?
_diffrn_measurement_device ' Bruker Smart APEX'
_diffrn_measurement_device_type ' CCD Area Detector'
_diffrn_measurement_method 'Omega Scan'
_diffrn_radiation_monochromator graphite
_diffrn_radiation_source 'fine-focus sealed tube'
_diffrn_radiation_type MoK\a
_diffrn_radiation_wavelength 0.71073
_diffrn_reflns_av_R_equivalents 0.0387
_diffrn_reflns_av_sigmaI/netI 0.0563
_diffrn_reflns_limit_h_max 7
_diffrn_reflns_limit_h_min -7
_diffrn_reflns_limit_k_max 17
_diffrn_reflns_limit_k_min -22
_diffrn_reflns_limit_l_max 16
_diffrn_reflns_limit_l_min -14
_diffrn_reflns_number 7760
_diffrn_reflns_theta_max 25.00
_diffrn_reflns_theta_min 1.49
_diffrn_standards_decay_% ?
_diffrn_standards_interval_count ?
_diffrn_standards_interval_time ?
_diffrn_standards_number ?
_exptl_absorpt_coefficient_mu 0.156
_exptl_absorpt_correction_T_max 0.9879
_exptl_absorpt_correction_T_min 0.8995
_exptl_absorpt_correction_type multi-scan
_exptl_absorpt_process_details 'Bruker SADABS'
_exptl_crystal_colour colourless
_exptl_crystal_density_diffrn 1.285
_exptl_crystal_density_meas ?
_exptl_crystal_density_method 'not measured'
_exptl_crystal_description plate
_exptl_crystal_F_000 632
_exptl_crystal_size_max 0.69
_exptl_crystal_size_mid 0.16
_exptl_crystal_size_min 0.08
_refine_ls_abs_structure_details 'Flack H D (1983), Acta Cryst. A39, 876-881'
_refine_ls_abs_structure_Flack -0.04(10)
_refine_ls_extinction_coef ?
_refine_ls_extinction_method none
_refine_ls_goodness_of_fit_ref 1.014
_refine_ls_hydrogen_treatment mixed
_refine_ls_matrix_type full
_refine_ls_number_parameters 382
_refine_ls_number_reflns 4090
_refine_ls_number_restraints 1
_refine_ls_restrained_S_all 1.014
_refine_ls_R_factor_all 0.0912
_refine_ls_R_factor_gt 0.0471
_refine_ls_shift/su_max 0.000
_refine_ls_shift/su_mean 0.000
_refine_ls_structure_factor_coef Fsqd
_refine_ls_weighting_details 'calc w=1/[\s^2^(Fo^2^)+(0.0397P)^2^+0.0000P] where P=(Fo^2^+2Fc^2^)/3'
_refine_ls_weighting_scheme calc
_refine_ls_wR_factor_gt 0.0831
_refine_ls_wR_factor_ref 0.0950
_reflns_number_gt 2584
_reflns_number_total 4090
_reflns_threshold_expression >2sigma(I)
_cod_depositor_comments
;
The following automatic conversions were performed:
'_symmetry_cell_setting' value 'Monoclinic' changed to 'monoclinic'
according to '/home/saulius/struct/CIF-dictionaries/cif_core.dic'
dictionary named 'cif_core.dic' version 2.4.1 from 2010-06-29.

Automatic conversion script
Id: cif_fix_enum 1527 2010-12-29 10:47:43Z saulius 
;
_cod_original_sg_symbol_H-M P21
_cod_database_code 4020066

loop_
_symmetry_equiv_pos_as_xyz
'x, y, z'
'-x, y+1/2, -z'

loop_
_atom_site_label
_atom_site_type_symbol
_atom_site_fract_x
_atom_site_fract_y
_atom_site_fract_z
_atom_site_U_iso_or_equiv
_atom_site_adp_type
_atom_site_occupancy
_atom_site_symmetry_multiplicity
_atom_site_calc_flag
_atom_site_refinement_flags
_atom_site_disorder_assembly
_atom_site_disorder_group
S S 0.94836(19) 0.79249(7) 0.46988(10) 0.0865(4) Uani 1 1 d . . .
O1 O 1.0759(5) 0.96107(14) -0.1181(2) 0.0788(8) Uani 1 1 d . . .
O2 O 0.9341(4) 0.85266(13) -0.16376(19) 0.0691(7) Uani 1 1 d . . .
O3 O 1.0793(4) 0.77657(12) 0.07547(17) 0.0626(7) Uani 1 1 d . . .
O4 O 1.0698(4) 0.93200(13) 0.0427(2) 0.0676(7) Uani 1 1 d . . .
O5 O 0.6239(5) 0.93046(14) 0.2614(2) 0.0806(8) Uani 1 1 d . . .
O6 O 0.8360(4) 0.80628(14) 0.36389(18) 0.0719(7) Uani 1 1 d . . .
O7 O 0.8589(6) 0.8404(2) 0.5334(3) 0.1162(11) Uani 1 1 d . . .
O8 O 1.1786(4) 0.7931(2) 0.4628(3) 0.1224(12) Uani 1 1 d . . .
N N 0.7009(5) 0.94983(17) 0.1693(2) 0.0607(8) Uani 1 1 d . . .
C1 C 1.1612(6) 0.9150(2) -0.0413(3) 0.0641(11) Uani 1 1 d . . .
H1 H 1.3240 0.9165 -0.0296 0.077 Uiso 1 1 calc R . .
C2 C 1.0756(5) 0.84000(19) -0.0757(3) 0.0568(10) Uani 1 1 d . . .
H2 H 1.1963 0.8064 -0.0838 0.068 Uiso 1 1 calc R . .
C3 C 0.9434(5) 0.8165(2) 0.0027(3) 0.0570(9) Uani 1 1 d . . .
H3 H 0.8119 0.7888 -0.0247 0.068 Uiso 1 1 calc R . .
C4 C 0.8793(6) 0.8869(2) 0.0463(3) 0.0571(9) Uani 1 1 d . . .
H4 H 0.7531 0.9075 0.0033 0.069 Uiso 1 1 calc R . .
C5 C 0.8233(6) 0.88501(19) 0.1479(3) 0.0567(9) Uani 1 1 d . . .
H5 H 0.9589 0.8801 0.1950 0.068 Uiso 1 1 calc R . .
C6 C 0.6574(6) 0.8268(2) 0.1651(3) 0.0681(11) Uani 1 1 d . . .
H6A H 0.7315 0.7814 0.1833 0.082 Uiso 1 1 calc R . .
H6B H 0.5491 0.8194 0.1074 0.082 Uiso 1 1 calc R . .
C7 C 0.5482(6) 0.8574(2) 0.2490(3) 0.0695(11) Uani 1 1 d . . .
H7 H 0.3868 0.8577 0.2297 0.083 Uiso 1 1 calc R . .
C8 C 0.5991(6) 0.8206(2) 0.3452(3) 0.0735(11) Uani 1 1 d . . .
H8A H 0.5555 0.8511 0.3963 0.088 Uiso 1 1 calc R . .
H8B H 0.5170 0.7756 0.3444 0.088 Uiso 1 1 calc R . .
C9 C 0.8696(7) 0.7050(3) 0.4964(3) 0.0683(11) Uani 1 1 d . . .
C10 C 0.6837(7) 0.6926(3) 0.5406(3) 0.0735(12) Uani 1 1 d . . .
H10 H 0.5982 0.7312 0.5570 0.088 Uiso 1 1 calc R . .
C11 C 0.6252(7) 0.6233(3) 0.5603(3) 0.0782(13) Uani 1 1 d . . .
H11 H 0.5008 0.6155 0.5912 0.094 Uiso 1 1 calc R . .
C12 C 0.7446(9) 0.5652(3) 0.5358(3) 0.0856(13) Uani 1 1 d . . .
C13 C 0.9320(8) 0.5780(3) 0.4949(3) 0.0940(14) Uani 1 1 d . . .
H13 H 1.0196 0.5392 0.4807 0.113 Uiso 1 1 calc R . .
C14 C 0.9949(7) 0.6478(3) 0.4739(3) 0.0890(14) Uani 1 1 d . . .
H14 H 1.1217 0.6555 0.4447 0.107 Uiso 1 1 calc R . .
C15 C 0.6768(10) 0.4895(3) 0.5565(4) 0.129(2) Uani 1 1 d . . .
H15A H 0.5882 0.4699 0.4996 0.193 Uiso 1 1 calc R . .
H15B H 0.5917 0.4899 0.6100 0.193 Uiso 1 1 calc R . .
H15C H 0.8070 0.4603 0.5732 0.193 Uiso 1 1 calc R . .
C16 C 0.8356(6) 1.0134(2) 0.1941(3) 0.0695(11) Uani 1 1 d . . .
H16A H 0.9291 1.0213 0.1436 0.083 Uiso 1 1 calc R . .
H16B H 0.9324 1.0045 0.2549 0.083 Uiso 1 1 calc R . .
C17 C 0.7035(6) 1.0806(2) 0.2050(3) 0.0571(9) Uani 1 1 d . . .
C18 C 0.4823(7) 1.0856(2) 0.1678(3) 0.0711(11) Uani 1 1 d . . .
H18 H 0.4072 1.0454 0.1393 0.085 Uiso 1 1 calc R . .
C19 C 0.8075(7) 1.1395(2) 0.2502(3) 0.0735(11) Uani 1 1 d . . .
H19 H 0.9554 1.1359 0.2783 0.088 Uiso 1 1 calc R . .
C20 C 0.3708(8) 1.1510(3) 0.1729(3) 0.0866(13) Uani 1 1 d . . .
H20 H 0.2216 1.1547 0.1469 0.104 Uiso 1 1 calc R . .
C21 C 0.6976(10) 1.2037(3) 0.2548(4) 0.0912(14) Uani 1 1 d . . .
H21 H 0.7715 1.2436 0.2846 0.109 Uiso 1 1 calc R . .
C22 C 0.4794(10) 1.2089(3) 0.2156(4) 0.0927(15) Uani 1 1 d . . .
H22 H 0.4050 1.2526 0.2184 0.111 Uiso 1 1 calc R . .
C23 C 1.0853(7) 0.7020(2) 0.0533(3) 0.0762(12) Uani 1 1 d . . .
H23A H 1.1138 0.6957 -0.0135 0.091 Uiso 1 1 calc R . .
H23B H 0.9428 0.6802 0.0593 0.091 Uiso 1 1 calc R . .
C24 C 1.2627(6) 0.66596(19) 0.1212(3) 0.0586(10) Uani 1 1 d . . .
C25 C 1.2659(7) 0.6680(2) 0.2187(3) 0.0734(12) Uani 1 1 d . . .
H25 H 1.1505 0.6907 0.2445 0.088 Uiso 1 1 calc R . .
C26 C 1.4333(11) 0.6379(3) 0.2798(4) 0.0956(15) Uani 1 1 d . . .
H26 H 1.4313 0.6400 0.3469 0.115 Uiso 1 1 calc R . .
C27 C 1.6026(11) 0.6047(3) 0.2452(6) 0.111(2) Uani 1 1 d . . .
H27 H 1.7179 0.5847 0.2881 0.133 Uiso 1 1 calc R . .
C28 C 1.6050(9) 0.6006(3) 0.1487(7) 0.1102(19) Uani 1 1 d . . .
H28 H 1.7201 0.5767 0.1242 0.132 Uiso 1 1 calc R . .
C29 C 1.4344(9) 0.6323(2) 0.0851(4) 0.0875(13) Uani 1 1 d . . .
H29 H 1.4372 0.6307 0.0181 0.105 Uiso 1 1 calc R . .
C30 C 1.0002(6) 0.9197(2) -0.2025(3) 0.0667(11) Uani 1 1 d . . .
C31 C 0.8021(8) 0.9550(3) -0.2576(4) 0.1063(16) Uani 1 1 d . . .
H31A H 0.7390 0.9240 -0.3099 0.159 Uiso 1 1 calc R . .
H31B H 0.8450 1.0000 -0.2841 0.159 Uiso 1 1 calc R . .
H31C H 0.6941 0.9639 -0.2146 0.159 Uiso 1 1 calc R . .
C32 C 1.1847(7) 0.9078(2) -0.2629(3) 0.0845(13) Uani 1 1 d . . .
H32A H 1.3024 0.8810 -0.2255 0.127 Uiso 1 1 calc R . .
H32B H 1.2405 0.9537 -0.2810 0.127 Uiso 1 1 calc R . .
H32C H 1.1289 0.8812 -0.3208 0.127 Uiso 1 1 calc R . .

loop_
_atom_site_aniso_label
_atom_site_aniso_U_11
_atom_site_aniso_U_22
_atom_site_aniso_U_33
_atom_site_aniso_U_23
_atom_site_aniso_U_13
_atom_site_aniso_U_12
S 0.0817(8) 0.0922(9) 0.0849(9) 0.0069(7) 0.0091(7) -0.0196(7)
O1 0.100(2) 0.0522(17) 0.086(2) -0.0039(16) 0.0206(16) -0.0092(16)
O2 0.0755(16) 0.0594(17) 0.0694(18) 0.0024(14) -0.0005(15) -0.0126(14)
O3 0.0716(15) 0.0417(15) 0.0712(16) -0.0059(13) -0.0013(13) 0.0024(12)
O4 0.0623(17) 0.0596(17) 0.083(2) -0.0152(13) 0.0174(14) -0.0160(13)
O5 0.107(2) 0.0521(19) 0.090(2) 0.0073(14) 0.0412(17) 0.0072(15)
O6 0.0634(15) 0.0770(19) 0.0790(18) 0.0151(15) 0.0229(13) 0.0034(14)
O7 0.151(3) 0.099(3) 0.098(3) -0.028(2) 0.017(2) -0.023(2)
O8 0.0662(18) 0.151(3) 0.147(3) 0.035(3) 0.0027(17) -0.029(2)
N 0.0609(18) 0.049(2) 0.074(2) 0.0052(16) 0.0182(16) 0.0046(16)
C1 0.055(2) 0.062(3) 0.078(3) -0.013(2) 0.017(2) -0.007(2)
C2 0.052(2) 0.051(2) 0.067(3) -0.0037(19) 0.005(2) 0.0023(18)
C3 0.0530(19) 0.051(2) 0.063(2) 0.0008(18) -0.0050(19) -0.0009(19)
C4 0.050(2) 0.046(2) 0.073(3) -0.0059(18) 0.0029(19) -0.0003(19)
C5 0.054(2) 0.047(2) 0.067(3) 0.0028(19) 0.0022(19) 0.0075(19)
C6 0.068(2) 0.057(2) 0.079(3) 0.004(2) 0.011(2) -0.002(2)
C7 0.061(2) 0.056(3) 0.095(3) 0.010(2) 0.021(2) 0.007(2)
C8 0.064(2) 0.064(3) 0.098(3) 0.005(2) 0.034(2) -0.003(2)
C9 0.062(3) 0.091(3) 0.053(3) 0.009(2) 0.011(2) 0.002(2)
C10 0.068(3) 0.093(4) 0.060(3) 0.006(2) 0.015(2) 0.008(3)
C11 0.074(3) 0.095(4) 0.068(3) 0.015(3) 0.019(2) -0.014(3)
C12 0.102(4) 0.084(4) 0.072(3) 0.015(3) 0.018(3) -0.002(3)
C13 0.098(4) 0.094(4) 0.093(4) 0.005(3) 0.022(3) 0.016(3)
C14 0.073(3) 0.113(4) 0.086(3) 0.009(3) 0.028(2) -0.001(3)
C15 0.163(5) 0.089(4) 0.137(5) 0.021(3) 0.027(4) -0.027(4)
C16 0.062(2) 0.054(2) 0.092(3) -0.003(2) 0.008(2) 0.000(2)
C17 0.058(2) 0.053(3) 0.062(2) 0.0029(19) 0.0150(19) 0.008(2)
C18 0.077(3) 0.061(3) 0.075(3) 0.007(2) 0.012(2) 0.011(2)
C19 0.078(3) 0.048(3) 0.095(3) 0.000(2) 0.017(2) 0.000(2)
C20 0.082(3) 0.099(4) 0.081(3) 0.027(3) 0.018(2) 0.028(3)
C21 0.123(4) 0.052(3) 0.103(4) 0.000(2) 0.030(3) -0.002(3)
C22 0.128(5) 0.064(3) 0.093(4) 0.021(3) 0.038(3) 0.037(3)
C23 0.087(3) 0.051(3) 0.085(3) -0.005(2) -0.007(2) 0.001(2)
C24 0.071(3) 0.043(2) 0.061(3) -0.0046(19) 0.008(2) 0.000(2)
C25 0.075(3) 0.078(3) 0.067(3) -0.005(2) 0.009(2) 0.009(2)
C26 0.131(4) 0.076(3) 0.074(3) -0.004(3) -0.007(3) -0.003(3)
C27 0.099(4) 0.065(4) 0.154(6) 0.014(4) -0.030(4) 0.001(3)
C28 0.087(4) 0.063(3) 0.186(6) 0.004(4) 0.035(4) 0.029(3)
C29 0.118(4) 0.066(3) 0.087(3) -0.003(2) 0.043(3) 0.013(3)
C30 0.071(3) 0.046(2) 0.082(3) 0.003(2) 0.006(2) -0.005(2)
C31 0.096(3) 0.105(4) 0.118(4) 0.035(3) 0.015(3) 0.022(3)
C32 0.092(3) 0.073(3) 0.094(3) 0.001(3) 0.029(3) -0.005(3)
